data_7227607
loop_
_publ_author_name
'Petrovi\'c, Martina'
'Scarpi, Dina'
'Nieger, Martin'
'Jung, Nicole'
'Occhiato, Ernesto G.'
'Br\"ase, Stefan'

_publ_section_title
;
 Oxidation of diazenyl-protected N-heterocycles -- a new entry to
 functionalized lactams
;
_journal_issue 16
_journal_name_full 'RSC Adv.'
_journal_page_first 9461
_journal_paper_doi 10.1039/C6RA26546D
_journal_volume 7
_journal_year 2017
_chemical_formula_moiety 'C13 H17 N3 O2'
_chemical_formula_sum 'C13 H17 N3 O2'
_chemical_formula_weight 247.29
_chemical_name_systematic
;
 ethyl (E)-4-(pyrrolidin-1-yldiazenyl)benzoate
;
_space_group_crystal_system triclinic
_space_group_IT_number 2
_space_group_name_Hall '-P 1'
_space_group_name_H-M_alt 'P -1'
_symmetry_space_group_name_Hall '-P 1'
_symmetry_space_group_name_H-M 'P -1'
_atom_sites_solution_hydrogens difmap
_atom_sites_solution_primary direct
_atom_sites_solution_secondary difmap
_audit_creation_method SHELXL-2014/7
_audit_update_record
;
2016-10-17 deposited with the CCDC.
2016-12-16 downloaded from the CCDC.
;
_cell_angle_alpha 68.931(2)
_cell_angle_beta 89.853(2)
_cell_angle_gamma 77.388(2)
_cell_formula_units_Z 2
_cell_length_a 7.8721(3)
_cell_length_b 8.4927(3)
_cell_length_c 10.4598(4)
_cell_measurement_reflns_used 4756
_cell_measurement_temperature 123(2)
_cell_measurement_theta_max 72.1
_cell_measurement_theta_min 4.6
_cell_volume 634.58(4)
_computing_cell_refinement 'APEX3 v2015.9-RC2 (Bruker AXS)'
_computing_data_collection 'APEX3 v2015.9-RC2 (Bruker AXS)'
_computing_data_reduction 'SAINT V8.35A (Bruker AXS Inc., 2015)'
_computing_molecular_graphics Shelxtl
_computing_publication_material publCIF
_computing_structure_refinement 'SHELXL-2014/7 (Sheldrick, 2014)'
_computing_structure_solution 'SHELXS-97 (Sheldrick, 1997)'
_diffrn_ambient_temperature 123(2)
_diffrn_detector_area_resol_mean 10.4167
_diffrn_measured_fraction_theta_full 0.997
_diffrn_measured_fraction_theta_max 0.995
_diffrn_measurement_device_type 'Bruker D8 VENTURE with Photon100 detector'
_diffrn_measurement_method 'rotation in \f and \w, 1\%, shutterless'
_diffrn_radiation_type CuK\a
_diffrn_radiation_wavelength 1.54178
_diffrn_reflns_av_R_equivalents 0.0377
_diffrn_reflns_av_unetI/netI 0.0297
_diffrn_reflns_Laue_measured_fraction_full 0.997
_diffrn_reflns_Laue_measured_fraction_max 0.995
_diffrn_reflns_limit_h_max 9
_diffrn_reflns_limit_h_min -9
_diffrn_reflns_limit_k_max 10
_diffrn_reflns_limit_k_min -10
_diffrn_reflns_limit_l_max 12
_diffrn_reflns_limit_l_min -12
_diffrn_reflns_number 10221
_diffrn_reflns_point_group_measured_fraction_full 0.997
_diffrn_reflns_point_group_measured_fraction_max 0.995
_diffrn_reflns_theta_full 67.679
_diffrn_reflns_theta_max 72.123
_diffrn_reflns_theta_min 4.546
_diffrn_source 'INCOATEC microfocus sealed tube'
_exptl_absorpt_coefficient_mu 0.727
_exptl_absorpt_correction_T_max 0.9812
_exptl_absorpt_correction_T_min 0.8560
_exptl_absorpt_correction_type multi-scan
_exptl_absorpt_process_details 'SADABS V2014/5 (Bruker AXS Inc.)'
_exptl_crystal_colour colourless
_exptl_crystal_density_diffrn 1.294
_exptl_crystal_description blocks
_exptl_crystal_F_000 264
_exptl_crystal_size_max 0.100
_exptl_crystal_size_mid 0.040
_exptl_crystal_size_min 0.020
_refine_diff_density_max 0.244
_refine_diff_density_min -0.185
_refine_diff_density_rms 0.040
_refine_ls_extinction_coef 0.0038(6)
_refine_ls_extinction_expression Fc^*^=kFc[1+0.001xFc^2^\l^3^/sin(2\q)]^-1/4^
_refine_ls_extinction_method 'SHELXL-2014/7 (Sheldrick, 2014)'
_refine_ls_goodness_of_fit_ref 1.043
_refine_ls_hydrogen_treatment constr
_refine_ls_matrix_type full
_refine_ls_number_parameters 164
_refine_ls_number_reflns 2484
_refine_ls_number_restraints 0
_refine_ls_restrained_S_all 1.043
_refine_ls_R_factor_all 0.0475
_refine_ls_R_factor_gt 0.0367
_refine_ls_shift/su_max 0.000
_refine_ls_shift/su_mean 0.000
_refine_ls_structure_factor_coef Fsqd
_refine_ls_weighting_details 'w=1/[\s^2^(Fo^2^)+(0.0434P)^2^+0.1649P] where P=(Fo^2^+2Fc^2^)/3'
_refine_ls_weighting_scheme calc
_refine_ls_wR_factor_gt 0.0888
_refine_ls_wR_factor_ref 0.0944
_reflns_Friedel_coverage 0.000
_reflns_number_gt 2065
_reflns_number_total 2484
_reflns_threshold_expression 'I > 2\s(I)'
_cod_data_source_file c6ra26546d2.cif
_cod_data_source_block sb833_hy_compound_3b
_cod_database_code 7227607
_shelx_shelxl_version_number 2014/7
_shelx_space_group_comment
;
The symmetry employed for this shelxl refinement is uniquely defined
by the following loop, which should always be used as a source of
symmetry information in preference to the above space-group names.
They are only intended as comments.
;
_shelx_estimated_absorpt_t_min 0.931
_shelx_estimated_absorpt_t_max 0.986

loop_
_space_group_symop_operation_xyz
'x, y, z'
'-x, -y, -z'

loop_
_atom_site_label
_atom_site_type_symbol
_atom_site_fract_x
_atom_site_fract_y
_atom_site_fract_z
_atom_site_U_iso_or_equiv
_atom_site_adp_type
_atom_site_occupancy
_atom_site_site_symmetry_order
_atom_site_calc_flag
_atom_site_refinement_flags_posn
_atom_site_refinement_flags_adp
C1 C 0.59939(17) 0.35824(16) 0.18957(13) 0.0200(3) Uani 1 1 d . .
H1 H 0.5206 0.3622 0.1192 0.024 Uiso 1 1 calc R U
C2 C 0.56750(16) 0.48916(16) 0.24197(13) 0.0201(3) Uani 1 1 d . .
H2 H 0.4667 0.5818 0.2079 0.024 Uiso 1 1 calc R U
C3 C 0.68263(16) 0.48590(16) 0.34467(12) 0.0177(3) Uani 1 1 d . .
C4 C 0.82999(16) 0.34853(16) 0.39400(12) 0.0187(3) Uani 1 1 d . .
H4 H 0.9091 0.3453 0.4638 0.022 Uiso 1 1 calc R U
C5 C 0.86181(16) 0.21711(16) 0.34210(12) 0.0192(3) Uani 1 1 d . .
H5 H 0.9624 0.1243 0.3765 0.023 Uiso 1 1 calc R U
C6 C 0.74603(16) 0.22037(15) 0.23892(12) 0.0175(3) Uani 1 1 d . .
N7 N 0.76625(14) 0.09407(13) 0.17741(10) 0.0185(2) Uani 1 1 d . .
N8 N 0.89560(14) -0.03492(13) 0.23793(10) 0.0185(2) Uani 1 1 d . .
N9 N 0.92350(14) -0.15262(13) 0.18265(10) 0.0198(2) Uani 1 1 d . .
C10 C 1.06667(17) -0.30696(16) 0.24032(13) 0.0203(3) Uani 1 1 d . .
H10A H 1.0319 -0.3965 0.3198 0.024 Uiso 1 1 calc R U
H10B H 1.1716 -0.2778 0.2693 0.024 Uiso 1 1 calc R U
C11 C 1.09878(17) -0.36693(17) 0.11976(13) 0.0217(3) Uani 1 1 d . .
H11A H 1.1450 -0.4941 0.1523 0.026 Uiso 1 1 calc R U
H11B H 1.1824 -0.3089 0.0604 0.026 Uiso 1 1 calc R U
C12 C 0.91751(17) -0.31346(17) 0.04227(13) 0.0216(3) Uani 1 1 d . .
H12A H 0.9279 -0.2951 -0.0561 0.026 Uiso 1 1 calc R U
H12B H 0.8510 -0.4037 0.0823 0.026 Uiso 1 1 calc R U
C13 C 0.82748(17) -0.14376(16) 0.05946(13) 0.0211(3) Uani 1 1 d . .
H13A H 0.8385 -0.0416 -0.0214 0.025 Uiso 1 1 calc R U
H13B H 0.7022 -0.1385 0.0733 0.025 Uiso 1 1 calc R U
C14 C 0.65579(16) 0.62421(16) 0.40349(12) 0.0180(3) Uani 1 1 d . .
O14 O 0.75038(12) 0.62401(12) 0.49418(9) 0.0262(2) Uani 1 1 d . .
O15 O 0.51412(11) 0.75223(11) 0.34281(9) 0.0209(2) Uani 1 1 d . .
C15 C 0.47936(17) 0.89093(16) 0.39647(13) 0.0198(3) Uani 1 1 d . .
H15A H 0.5866 0.9324 0.4011 0.024 Uiso 1 1 calc R U
H15B H 0.4396 0.8490 0.4901 0.024 Uiso 1 1 calc R U
C16 C 0.33920(18) 1.03513(17) 0.30029(15) 0.0275(3) Uani 1 1 d . .
H16A H 0.3122 1.1315 0.3333 0.041 Uiso 1 1 calc R U
H16B H 0.3802 1.0755 0.2081 0.041 Uiso 1 1 calc R U
H16C H 0.2339 0.9925 0.2968 0.041 Uiso 1 1 calc R U

loop_
_atom_site_aniso_label
_atom_site_aniso_U_11
_atom_site_aniso_U_22
_atom_site_aniso_U_33
_atom_site_aniso_U_23
_atom_site_aniso_U_13
_atom_site_aniso_U_12
C1 0.0198(6) 0.0213(6) 0.0213(6) -0.0103(5) 0.0006(5) -0.0056(5)
C2 0.0166(6) 0.0189(6) 0.0245(6) -0.0093(5) 0.0006(5) -0.0015(5)
C3 0.0195(6) 0.0184(6) 0.0173(6) -0.0083(5) 0.0049(5) -0.0058(5)
C4 0.0196(6) 0.0200(6) 0.0175(6) -0.0087(5) 0.0006(5) -0.0034(5)
C5 0.0189(6) 0.0179(6) 0.0193(6) -0.0070(5) 0.0022(5) -0.0012(5)
C6 0.0198(6) 0.0171(6) 0.0180(6) -0.0083(5) 0.0059(5) -0.0060(5)
N7 0.0198(5) 0.0173(5) 0.0200(5) -0.0093(4) 0.0034(4) -0.0032(4)
N8 0.0216(5) 0.0163(5) 0.0195(5) -0.0091(4) 0.0045(4) -0.0043(4)
N9 0.0244(6) 0.0183(5) 0.0186(5) -0.0111(4) -0.0012(4) -0.0010(4)
C10 0.0219(6) 0.0177(6) 0.0216(6) -0.0094(5) -0.0007(5) -0.0018(5)
C11 0.0245(7) 0.0198(6) 0.0231(6) -0.0119(5) 0.0022(5) -0.0029(5)
C12 0.0261(7) 0.0208(6) 0.0213(6) -0.0126(5) 0.0020(5) -0.0043(6)
C13 0.0236(7) 0.0214(6) 0.0206(6) -0.0111(5) -0.0009(5) -0.0039(5)
C14 0.0184(6) 0.0175(6) 0.0185(6) -0.0070(5) 0.0035(5) -0.0042(5)
O14 0.0297(5) 0.0237(5) 0.0261(5) -0.0144(4) -0.0071(4) 0.0012(4)
O15 0.0207(5) 0.0182(4) 0.0265(5) -0.0145(4) -0.0014(4) 0.0007(4)
C15 0.0203(6) 0.0190(6) 0.0247(6) -0.0139(5) 0.0032(5) -0.0040(5)
C16 0.0249(7) 0.0218(7) 0.0380(8) -0.0165(6) -0.0037(6) -0.0004(6)

loop_
_atom_type_symbol
_atom_type_description
_atom_type_scat_dispersion_real
_atom_type_scat_dispersion_imag
_atom_type_scat_source
C C 0.0181 0.0091 'International Tables Vol C Tables 4.2.6.8 and 6.1.1.4'
H H 0.0000 0.0000 'International Tables Vol C Tables 4.2.6.8 and 6.1.1.4'
N N 0.0311 0.0180 'International Tables Vol C Tables 4.2.6.8 and 6.1.1.4'
O O 0.0492 0.0322 'International Tables Vol C Tables 4.2.6.8 and 6.1.1.4'

loop_
_geom_angle_atom_site_label_1
_geom_angle_atom_site_label_2
_geom_angle_atom_site_label_3
_geom_angle
C2 C1 C6 120.74(12)
C2 C1 H1 119.6
C6 C1 H1 119.6
C1 C2 C3 120.36(12)
C1 C2 H2 119.8
C3 C2 H2 119.8
C2 C3 C4 119.11(11)
C2 C3 C14 122.60(11)
C4 C3 C14 118.29(11)
C5 C4 C3 120.63(11)
C5 C4 H4 119.7
C3 C4 H4 119.7
C4 C5 C6 120.25(11)
C4 C5 H5 119.9
C6 C5 H5 119.9
C1 C6 C5 118.90(11)
C1 C6 N7 115.97(11)
C5 C6 N7 125.13(11)
N8 N7 C6 111.25(10)
N7 N8 N9 113.80(10)
N8 N9 C10 120.01(10)
N8 N9 C13 125.88(10)
C10 N9 C13 114.06(9)
N9 C10 C11 102.30(10)
N9 C10 H10A 111.3
C11 C10 H10A 111.3
N9 C10 H10B 111.3
C11 C10 H10B 111.3
H10A C10 H10B 109.2
C10 C11 C12 103.87(10)
C10 C11 H11A 111.0
C12 C11 H11A 111.0
C10 C11 H11B 111.0
C12 C11 H11B 111.0
H11A C11 H11B 109.0
C13 C12 C11 105.04(10)
C13 C12 H12A 110.7
C11 C12 H12A 110.7
C13 C12 H12B 110.7
C11 C12 H12B 110.7
H12A C12 H12B 108.8
N9 C13 C12 102.80(10)
N9 C13 H13A 111.2
C12 C13 H13A 111.2
N9 C13 H13B 111.2
C12 C13 H13B 111.2
H13A C13 H13B 109.1
O14 C14 O15 123.28(11)
O14 C14 C3 124.47(11)
O15 C14 C3 112.25(10)
C14 O15 C15 115.06(9)
O15 C15 C16 107.12(10)
O15 C15 H15A 110.3
C16 C15 H15A 110.3
O15 C15 H15B 110.3
C16 C15 H15B 110.3
H15A C15 H15B 108.5
C15 C16 H16A 109.5
C15 C16 H16B 109.5
H16A C16 H16B 109.5
C15 C16 H16C 109.5
H16A C16 H16C 109.5
H16B C16 H16C 109.5

loop_
_geom_bond_atom_site_label_1
_geom_bond_atom_site_label_2
_geom_bond_distance
C1 C2 1.3839(17)
C1 C6 1.3958(18)
C1 H1 0.9500
C2 C3 1.3959(18)
C2 H2 0.9500
C3 C4 1.3972(18)
C3 C14 1.4878(16)
C4 C5 1.3842(17)
C4 H4 0.9500
C5 C6 1.4031(18)
C5 H5 0.9500
C6 N7 1.4180(15)
N7 N8 1.2866(15)
N8 N9 1.3042(14)
N9 C10 1.4635(16)
N9 C13 1.4655(15)
C10 C11 1.5223(17)
C10 H10A 0.9900
C10 H10B 0.9900
C11 C12 1.5356(18)
C11 H11A 0.9900
C11 H11B 0.9900
C12 C13 1.5334(17)
C12 H12A 0.9900
C12 H12B 0.9900
C13 H13A 0.9900
C13 H13B 0.9900
C14 O14 1.2067(15)
C14 O15 1.3442(15)
O15 C15 1.4530(14)
C15 C16 1.5030(18)
C15 H15A 0.9900
C15 H15B 0.9900
C16 H16A 0.9800
C16 H16B 0.9800
C16 H16C 0.9800

loop_
_geom_hbond_atom_site_label_D
_geom_hbond_atom_site_label_H
_geom_hbond_atom_site_label_A
_geom_hbond_distance_DH
_geom_hbond_distance_HA
_geom_hbond_distance_DA
_geom_hbond_angle_DHA
_geom_hbond_site_symmetry_A
C10 H10A O14 0.99 2.51 3.1603(15) 122.6 2_756
C11 H11B N7 0.99 2.60 3.4698(16) 147.3 2_755

loop_
_geom_torsion_atom_site_label_1
_geom_torsion_atom_site_label_2
_geom_torsion_atom_site_label_3
_geom_torsion_atom_site_label_4
_geom_torsion
C6 C1 C2 C3 0.46(19)
C1 C2 C3 C4 -0.18(18)
C1 C2 C3 C14 179.28(11)
C2 C3 C4 C5 -0.06(18)
C14 C3 C4 C5 -179.54(11)
C3 C4 C5 C6 0.03(18)
C2 C1 C6 C5 -0.48(18)
C2 C1 C6 N7 -179.69(11)
C4 C5 C6 C1 0.23(18)
C4 C5 C6 N7 179.37(11)
C1 C6 N7 N8 -174.17(10)
C5 C6 N7 N8 6.67(16)
C6 N7 N8 N9 -177.97(10)
N7 N8 N9 C10 179.89(10)
N7 N8 N9 C13 2.83(17)
N8 N9 C10 C11 -158.29(11)
C13 N9 C10 C11 19.10(13)
N9 C10 C11 C12 -31.83(12)
C10 C11 C12 C13 34.18(13)
N8 N9 C13 C12 179.13(11)
C10 N9 C13 C12 1.92(14)
C11 C12 C13 N9 -22.20(13)
C2 C3 C14 O14 178.41(12)
C4 C3 C14 O14 -2.13(18)
C2 C3 C14 O15 -2.36(16)
C4 C3 C14 O15 177.11(10)
O14 C14 O15 C15 -1.33(17)
C3 C14 O15 C15 179.42(10)
C14 O15 C15 C16 169.64(10)
